data_7013065
loop_
_publ_author_name
'Wu, Chuan-De'
'Lu, Can-Zhong'
'Lu, Shao-Fang'
'Zhuang, Hong-Hui'
'Huang, Jin-Shun'

_publ_section_title
;
 Synthesis, structures and properties of a series of novel left- and
 right-handed metal coordination double helicates with chiral channels
;
_journal_issue 16
_journal_name_full 'Dalton Transactions'
_journal_page_first 3192
_journal_paper_doi 10.1039/b303943a
_journal_year 2003
_chemical_formula_sum 'C8 H28 Mo2 N O26 Y'
_chemical_formula_weight 835.10
_chemical_name_systematic
;
?
;
_space_group_IT_number 179
_symmetry_cell_setting hexagonal
_symmetry_space_group_name_Hall 'P 65 2 (0 0 1)'
_symmetry_space_group_name_H-M 'P 65 2 2'
_atom_sites_solution_hydrogens geom
_atom_sites_solution_primary direct
_atom_sites_solution_secondary difmap
_audit_creation_method SHELXL-97
_cell_angle_alpha 90.00
_cell_angle_beta 90.00
_cell_angle_gamma 120.00
_cell_formula_units_Z 6
_cell_length_a 15.295(1)
_cell_length_b 15.295(1)
_cell_length_c 18.597(2)
_cell_measurement_reflns_used 1821
_cell_measurement_temperature 293(2)
_cell_measurement_theta_max 25.05
_cell_measurement_theta_min 1.54
_cell_volume 3767.7(5)
_computing_cell_refinement 'Siemens SMART & SAINT'
_computing_data_collection 'Siemens SMART'
_computing_data_reduction 'Siemens XPREP'
_computing_structure_refinement 'Siemens SHELXTL'
_computing_structure_solution 'Siemens SHELXTL'
_diffrn_ambient_temperature 293(2)
_diffrn_measured_fraction_theta_full 1.000
_diffrn_measured_fraction_theta_max 1.000
_diffrn_radiation_monochromator graphite
_diffrn_radiation_source 'fine-focus sealed tube'
_diffrn_radiation_type MoK\a
_diffrn_radiation_wavelength 0.71073
_diffrn_reflns_av_R_equivalents 0.1662
_diffrn_reflns_av_sigmaI/netI 0.1852
_diffrn_reflns_limit_h_max 18
_diffrn_reflns_limit_h_min -13
_diffrn_reflns_limit_k_max 3
_diffrn_reflns_limit_k_min -18
_diffrn_reflns_limit_l_max 14
_diffrn_reflns_limit_l_min -22
_diffrn_reflns_number 8448
_diffrn_reflns_theta_full 25.05
_diffrn_reflns_theta_max 25.05
_diffrn_reflns_theta_min 1.54
_diffrn_standards_decay_% 0
_diffrn_standards_interval_count 0
_diffrn_standards_interval_time .
_diffrn_standards_number 0
_exptl_absorpt_coefficient_mu 3.388
_exptl_absorpt_correction_T_max 0.5618
_exptl_absorpt_correction_T_min 0.3314
_exptl_absorpt_correction_type empirical
_exptl_absorpt_process_details 'SADABS (Sheldrick, 1996)'
_exptl_crystal_colour Colorless
_exptl_crystal_density_diffrn 2.208
_exptl_crystal_density_method 'not measured'
_exptl_crystal_description Prism
_exptl_crystal_F_000 2484
_exptl_crystal_size_max 0.10
_exptl_crystal_size_mid 0.06
_exptl_crystal_size_min 0.04
_refine_diff_density_max 0.841
_refine_diff_density_min -0.678
_refine_diff_density_rms 0.166
_refine_ls_abs_structure_details 'Flack H D (1983), Acta Cryst. A39, 876-881'
_refine_ls_abs_structure_Flack -0.03(3)
_refine_ls_extinction_coef 0.0000(2)
_refine_ls_extinction_expression Fc^*^=kFc[1+0.001xFc^2^\l^3^/sin(2\q)]^-1/4^
_refine_ls_extinction_method SHELXL
_refine_ls_goodness_of_fit_ref 1.023
_refine_ls_hydrogen_treatment mixed
_refine_ls_matrix_type full
_refine_ls_number_parameters 173
_refine_ls_number_reflns 2237
_refine_ls_number_restraints 0
_refine_ls_restrained_S_all 1.023
_refine_ls_R_factor_gt 0.0683
_refine_ls_shift/su_max 0.043
_refine_ls_shift/su_mean 0.000
_refine_ls_structure_factor_coef Fsqd
_refine_ls_weighting_details 'calc w=1/[\s^2^(Fo^2^)+(0.0497P)^2^+4.1390P] where P=(Fo^2^+2Fc^2^)/3'
_refine_ls_weighting_scheme calc
_refine_ls_wR_factor_gt 0.1226
_refine_ls_wR_factor_ref 0.1547
_reflns_number_gt 1220
_reflns_number_total 2237
_reflns_threshold_expression >2sigma(I)
_cod_data_source_file b303943a.txt
_cod_data_source_block MoY
_cod_depositor_comments
;
The following automatic conversions were performed:
'_symmetry_cell_setting' value 'Hexagonal' changed to 'hexagonal'
according to '/home/saulius/struct/CIF-dictionaries/cif_core.dic'
dictionary named 'cif_core.dic' version 2.4.1 from 2010-06-29.

Automatic conversion script
Id: cif_fix_enum 1527 2010-12-29 10:47:43Z saulius 
;
_cod_original_cell_volume 3767.8(6)
_cod_original_sg_symbol_H-M P6(5)22
_cod_database_code 7013065
_refine_ls_r_factor_ref 0.1583

loop_
_symmetry_equiv_pos_as_xyz
'x, y, z'
'-y, x-y, z+2/3'
'-x+y, -x, z+1/3'
'-x, -y, z+1/2'
'y, -x+y, z+1/6'
'x-y, x, z+5/6'
'y, x, -z+2/3'
'x-y, -y, -z'
'-x, -x+y, -z+1/3'
'-y, -x, -z+1/6'
'-x+y, y, -z+1/2'
'x, x-y, -z+5/6'

loop_
_atom_site_label
_atom_site_type_symbol
_atom_site_fract_x
_atom_site_fract_y
_atom_site_fract_z
_atom_site_U_iso_or_equiv
_atom_site_adp_type
_atom_site_occupancy
_atom_site_symmetry_multiplicity
_atom_site_calc_flag
_atom_site_refinement_flags
_atom_site_disorder_assembly
_atom_site_disorder_group
Y Y 0.72758(8) 0.27242(8) 0.0833 0.0292(6) Uani 1 2 d S . .
Mo Mo 0.87311(11) 0.15302(11) 0.35478(7) 0.0322(4) Uani 1 1 d . . .
O1 O 0.8295(8) 0.2226(7) 0.2662(5) 0.033(3) Uani 1 1 d . . .
O2 O 0.7037(8) 0.2021(7) 0.1965(5) 0.032(3) Uani 1 1 d . . .
O3 O 0.7288(8) 0.0617(7) 0.3402(5) 0.033(3) Uani 1 1 d . . .
O4 O 0.7004(8) -0.0105(7) 0.1943(5) 0.030(3) Uani 1 1 d . . .
O5 O 0.4970(8) -0.1234(8) 0.3160(5) 0.037(3) Uani 1 1 d . . .
O6 O 0.5811(8) -0.1794(7) 0.2512(6) 0.039(3) Uani 1 1 d . . .
O7 O 0.9298(9) 0.1132(8) 0.2939(5) 0.042(3) Uani 1 1 d . . .
O8 O 0.8741(8) 0.0951(9) 0.4330(5) 0.045(3) Uani 1 1 d . . .
O9 O 0.5568(8) 0.1610(10) 0.0569(6) 0.066(4) Uani 1 1 d . . .
O10 O 0.7065(11) 0.1083(9) 0.0659(7) 0.075(4) Uani 1 1 d . . .
O11 O 0.6358(9) 0.3256(9) 0.1596(6) 0.063(4) Uani 1 1 d . . .
O101 O 0.9359(15) 0.4947(17) 0.6016(9) 0.166(9) Uani 1 1 d . . .
O102 O 0.8562(17) 0.1438(17) 0.5833 0.099(13) Uiso 0.50 2 d SP . .
O103 O 0.959(3) -0.0207(16) 0.4167 0.111(16) Uiso 0.50 2 d SP . .
O104 O 0.634(2) -0.065(2) 0.4581(14) 0.087(10) Uiso 0.50 1 d P . .
N1 N 1.0000 0.2197(12) 0.1667 0.042(5) Uani 1 2 d S . .
C1 C 0.7400(12) 0.1753(12) 0.2475(9) 0.030(4) Uani 1 1 d . . .
C2 C 0.6721(12) 0.0784(11) 0.2887(8) 0.032(4) Uani 1 1 d . . .
H2A H 0.6180 0.0841 0.3125 0.039 Uiso 1 1 calc R . .
C3 C 0.6267(11) -0.0079(10) 0.2349(8) 0.024(4) Uani 1 1 d . . .
H3A H 0.5828 0.0034 0.2024 0.029 Uiso 1 1 calc R . .
C4 C 0.5612(12) -0.1124(12) 0.2724(8) 0.032(4) Uani 1 1 d . . .

loop_
_atom_site_aniso_label
_atom_site_aniso_U_11
_atom_site_aniso_U_22
_atom_site_aniso_U_33
_atom_site_aniso_U_23
_atom_site_aniso_U_13
_atom_site_aniso_U_12
Y 0.0307(10) 0.0307(10) 0.0272(12) 0.0048(10) 0.0048(10) 0.0161(12)
Mo 0.0330(9) 0.0375(10) 0.0255(7) -0.0030(7) -0.0032(7) 0.0172(8)
O1 0.034(7) 0.033(6) 0.026(6) 0.003(5) -0.002(6) 0.011(6)
O2 0.034(7) 0.037(7) 0.026(6) 0.013(5) 0.001(6) 0.018(6)
O3 0.037(7) 0.031(6) 0.022(5) 0.007(5) -0.006(5) 0.010(6)
O4 0.041(7) 0.023(6) 0.022(6) -0.007(5) 0.003(6) 0.013(6)
O5 0.034(7) 0.053(8) 0.023(6) -0.006(6) 0.007(6) 0.022(6)
O6 0.054(7) 0.030(6) 0.026(6) -0.005(6) 0.008(6) 0.015(6)
O7 0.049(8) 0.035(7) 0.040(7) -0.006(6) 0.004(6) 0.019(6)
O8 0.053(8) 0.056(8) 0.030(6) -0.002(6) -0.010(6) 0.030(7)
O9 0.020(7) 0.087(10) 0.049(8) -0.010(7) -0.009(6) -0.003(7)
O10 0.113(12) 0.038(8) 0.065(9) 0.009(7) 0.027(9) 0.031(8)
O11 0.074(9) 0.057(8) 0.079(8) 0.036(8) 0.054(7) 0.049(8)
O101 0.114(16) 0.23(3) 0.128(15) -0.018(17) 0.015(13) 0.062(17)
N1 0.056(14) 0.037(9) 0.040(13) 0.006(5) 0.013(11) 0.028(7)
C1 0.037(11) 0.040(10) 0.025(9) -0.009(9) 0.002(9) 0.028(9)
C2 0.026(9) 0.025(10) 0.033(10) -0.020(8) -0.007(8) 0.004(8)
C3 0.021(9) 0.021(9) 0.021(9) 0.005(7) 0.000(7) 0.003(7)
C4 0.033(10) 0.044(12) 0.011(9) -0.017(8) -0.004(8) 0.014(9)

loop_
_atom_type_symbol
_atom_type_description
_atom_type_scat_dispersion_real
_atom_type_scat_dispersion_imag
_atom_type_scat_source
C C 0.0033 0.0016 'International Tables Vol C Tables 4.2.6.8 and 6.1.1.4'
H H 0.0000 0.0000 'International Tables Vol C Tables 4.2.6.8 and 6.1.1.4'
N N 0.0061 0.0033 'International Tables Vol C Tables 4.2.6.8 and 6.1.1.4'
O O 0.0106 0.0060 'International Tables Vol C Tables 4.2.6.8 and 6.1.1.4'
Mo Mo -1.6832 0.6857 'International Tables Vol C Tables 4.2.6.8 and 6.1.1.4'
Y Y -2.7962 3.5667 'International Tables Vol C Tables 4.2.6.8 and 6.1.1.4'

loop_
_geom_angle_atom_site_label_1
_geom_angle_atom_site_label_2
_geom_angle_atom_site_label_3
_geom_angle
_geom_angle_site_symmetry_1
_geom_angle_site_symmetry_3
_geom_angle_publ_flag
O2 Y O2 149.1(5) 10_665 . ?
O2 Y O9 100.7(4) 10_665 . ?
O2 Y O9 89.6(4) . . ?
O2 Y O9 89.6(4) 10_665 10_665 ?
O2 Y O9 100.7(4) . 10_665 ?
O9 Y O9 140.9(7) . 10_665 ?
O2 Y O10 81.4(4) 10_665 . ?
O2 Y O10 74.1(4) . . ?
O9 Y O10 72.1(5) . . ?
O9 Y O10 147.0(5) 10_665 . ?
O2 Y O10 74.1(4) 10_665 10_665 ?
O2 Y O10 81.4(4) . 10_665 ?
O9 Y O10 147.0(5) . 10_665 ?
O9 Y O10 72.1(5) 10_665 10_665 ?
O10 Y O10 75.0(7) . 10_665 ?
O2 Y O11 68.7(4) 10_665 10_665 ?
O2 Y O11 142.1(4) . 10_665 ?
O9 Y O11 73.9(4) . 10_665 ?
O9 Y O11 75.1(4) 10_665 10_665 ?
O10 Y O11 128.8(4) . 10_665 ?
O10 Y O11 129.8(4) 10_665 10_665 ?
O2 Y O11 142.1(4) 10_665 . ?
O2 Y O11 68.7(4) . . ?
O9 Y O11 75.1(4) . . ?
O9 Y O11 73.9(4) 10_665 . ?
O10 Y O11 129.8(4) . . ?
O10 Y O11 128.8(4) 10_665 . ?
O11 Y O11 74.1(5) 10_665 . ?
O8 Mo O7 103.9(5) . . ?
O8 Mo O4 105.3(5) . 5_665 ?
O7 Mo O4 93.7(5) . 5_665 ?
O8 Mo O3 92.7(5) . . ?
O7 Mo O3 104.2(5) . . ?
O4 Mo O3 150.8(4) 5_665 . ?
O8 Mo O6 87.7(4) . 5_665 ?
O7 Mo O6 165.7(4) . 5_665 ?
O4 Mo O6 74.9(4) 5_665 5_665 ?
O3 Mo O6 83.2(4) . 5_665 ?
O8 Mo O1 163.1(4) . . ?
O7 Mo O1 90.4(4) . . ?
O4 Mo O1 82.3(4) 5_665 . ?
O3 Mo O1 74.9(4) . . ?
O6 Mo O1 79.7(4) 5_665 . ?
C1 O1 Mo 115.8(10) . . ?
C1 O2 Y 147.3(10) . . ?
C2 O3 Mo 123.2(9) . . ?
C2 O3 O104 120.4(11) . . ?
Mo O3 O104 113.4(7) . . ?
C3 O4 Mo 124.2(9) . 6_544 ?
C4 O6 Mo 116.7(10) . 6_544 ?
Mo O7 N1 118.2(6) . . ?
Mo O8 O103 112.3(5) . . ?
Mo O8 O102 130.7(9) . . ?
O103 O8 O102 114.3(9) . . ?
Y O9 O6 115.8(5) . 9_665 ?
Y O11 O5 128.6(4) . 6_554 ?
O9 O101 O1 101.4(7) 2_655 12 ?
O9 O101 O104 66.2(8) 2_655 5_665 ?
O1 O101 O104 150.8(11) 12 5_665 ?
O8 O103 O7 70.4(4) . 5_665 ?
O3 O104 O9 145.5(12) . 4_655 ?
O10 N1 O7 94.3(3) 5_665 . ?
O1 C1 O2 123.9(15) . . ?
O1 C1 C2 116.4(14) . . ?
O2 C1 C2 119.7(14) . . ?
O3 C2 C3 110.5(13) . . ?
O3 C2 C1 109.7(12) . . ?
C3 C2 C1 107.8(12) . . ?
O4 C3 C2 111.2(12) . . ?
O4 C3 C4 109.3(12) . . ?
C2 C3 C4 112.0(12) . . ?
O5 C4 O6 126.7(16) . . ?
O5 C4 C3 119.9(15) . . ?
O6 C4 C3 113.4(14) . . ?

loop_
_geom_bond_atom_site_label_1
_geom_bond_atom_site_label_2
_geom_bond_distance
_geom_bond_site_symmetry_2
_geom_bond_publ_flag
Y O2 2.307(10) 10_665 ?
Y O2 2.307(10) . ?
Y O9 2.349(10) . ?
Y O9 2.349(10) 10_665 ?
Y O10 2.387(11) . ?
Y O10 2.387(11) 10_665 ?
Y O11 2.405(10) 10_665 ?
Y O11 2.405(10) . ?
Mo O8 1.707(10) . ?
Mo O7 1.712(10) . ?
Mo O4 1.952(10) 5_665 ?
Mo O3 1.952(11) . ?
Mo O6 2.199(11) 5_665 ?
Mo O1 2.235(10) . ?
O1 C1 1.236(17) . ?
O2 C1 1.267(17) . ?
O3 C2 1.398(18) . ?
O3 O104 2.81(3) . ?
O4 C3 1.374(16) . ?
O4 Mo 1.952(10) 6_544 ?
O5 C4 1.219(17) . ?
O6 C4 1.268(18) . ?
O6 Mo 2.199(11) 6_544 ?
O7 N1 2.768(13) . ?
O8 O103 2.68(2) . ?
O8 O102 2.942(16) . ?
O9 O6 2.941(17) 9_665 ?
O11 O5 2.753(15) 6_554 ?
O101 O9 2.72(2) 2_655 ?
O101 O1 2.97(2) 12 ?
O101 O104 2.98(4) 5_665 ?
O103 O7 2.94(3) 5_665 ?
O104 O9 3.12(3) 4_655 ?
N1 O10 2.720(18) 5_665 ?
C1 C2 1.52(2) . ?
C2 C3 1.519(18) . ?
C3 C4 1.56(2) . ?
